data_7011760
loop_
_publ_author_name
'Canovese, Luciano'
'Visentin, Fabiano'
'Chessa, Gavino'
'Santo, Claudio'
'Uguagliati, Paolo'
'Maini, Lucia'
'Polito, Marco'

_publ_section_title
;
 The mechanism of olefin exchange in platinum(0) pyridyl???methanimine
 and pyridyl???thioether complexes. A kinetic study
;
_journal_issue 19
_journal_name_full 'Journal of the Chemical Society, Dalton Transactions'
_journal_page_first 3696
_journal_paper_doi 10.1039/b203608h
_journal_year 2002
_chemical_formula_sum 'C16 H22 N2 O4 Pt'
_chemical_formula_weight 501.45
_chemical_name_systematic
;
?
;
_space_group_IT_number 2
_symmetry_cell_setting triclinic
_symmetry_space_group_name_Hall '-P 1'
_symmetry_space_group_name_H-M 'P -1'
_atom_sites_solution_hydrogens geom
_atom_sites_solution_primary direct
_atom_sites_solution_secondary difmap
_audit_creation_method SHELXL-97
_cell_angle_alpha 92.92(3)
_cell_angle_beta 95.15(2)
_cell_angle_gamma 94.92(3)
_cell_formula_units_Z 4
_cell_length_a 8.969(3)
_cell_length_b 12.776(4)
_cell_length_c 15.380(4)
_cell_measurement_temperature 293(2)
_cell_volume 1745.7(9)
_computing_structure_refinement 'SHELXL-97 (Sheldrick, 1997)'
_diffrn_ambient_temperature 293(2)
_diffrn_measured_fraction_theta_full 0.998
_diffrn_measured_fraction_theta_max 0.998
_diffrn_radiation_monochromator graphite
_diffrn_radiation_source 'fine-focus sealed tube'
_diffrn_radiation_type MoK\a
_diffrn_radiation_wavelength 0.71073
_diffrn_reflns_av_R_equivalents 0.0329
_diffrn_reflns_av_sigmaI/netI 0.0788
_diffrn_reflns_limit_h_max 10
_diffrn_reflns_limit_h_min -10
_diffrn_reflns_limit_k_max 15
_diffrn_reflns_limit_k_min -15
_diffrn_reflns_limit_l_max 18
_diffrn_reflns_limit_l_min 0
_diffrn_reflns_number 6369
_diffrn_reflns_theta_full 24.97
_diffrn_reflns_theta_max 24.97
_diffrn_reflns_theta_min 3.03
_exptl_absorpt_coefficient_mu 8.058
_exptl_crystal_density_diffrn 1.908
_exptl_crystal_density_method 'not measured'
_exptl_crystal_F_000 968
_exptl_crystal_size_max 0.20
_exptl_crystal_size_mid 0.13
_exptl_crystal_size_min 0.11
_refine_diff_density_max 0.745
_refine_diff_density_min -0.756
_refine_diff_density_rms 0.154
_refine_ls_extinction_method none
_refine_ls_goodness_of_fit_ref 0.971
_refine_ls_hydrogen_treatment mixed
_refine_ls_matrix_type full
_refine_ls_number_parameters 415
_refine_ls_number_reflns 6122
_refine_ls_number_restraints 0
_refine_ls_restrained_S_all 0.971
_refine_ls_R_factor_all 0.0962
_refine_ls_R_factor_gt 0.0299
_refine_ls_shift/su_max 0.000
_refine_ls_shift/su_mean 0.000
_refine_ls_structure_factor_coef Fsqd
_refine_ls_weighting_details 'calc w=1/[\s^2^(Fo^2^)+(0.0354P)^2^+0.0000P] where P=(Fo^2^+2Fc^2^)/3'
_refine_ls_weighting_scheme calc
_refine_ls_wR_factor_gt 0.0614
_refine_ls_wR_factor_ref 0.0764
_reflns_number_gt 3681
_reflns_number_total 6122
_reflns_threshold_expression >2sigma(I)
_cod_data_source_file b203608h.txt
_cod_data_source_block VENICE3
_cod_depositor_comments
;
The following automatic conversions were performed:
'_symmetry_cell_setting' value 'Triclinic' changed to 'triclinic'
according to '/home/saulius/struct/CIF-dictionaries/cif_core.dic'
dictionary named 'cif_core.dic' version 2.4.1 from 2010-06-29.

Automatic conversion script
Id: cif_fix_enum 1527 2010-12-29 10:47:43Z saulius 
;
_cod_original_cell_volume 1745.8(9)
_cod_original_sg_symbol_H-M P-1
_cod_original_formula_sum 'C16 H22 N2 O4 Pt1'
_cod_database_code 7011760

loop_
_symmetry_equiv_pos_as_xyz
'x, y, z'
'-x, -y, -z'

loop_
_atom_site_label
_atom_site_type_symbol
_atom_site_fract_x
_atom_site_fract_y
_atom_site_fract_z
_atom_site_U_iso_or_equiv
_atom_site_adp_type
_atom_site_occupancy
_atom_site_symmetry_multiplicity
_atom_site_calc_flag
_atom_site_refinement_flags
_atom_site_disorder_assembly
_atom_site_disorder_group
Pt1 Pt 0.20440(4) 0.63800(3) 0.43644(2) 0.03348(11) Uani 1 1 d . . .
Pt2 Pt -0.47571(4) 0.14264(3) 0.13339(2) 0.03399(11) Uani 1 1 d . . .
N1 N 0.2815(8) 0.4926(5) 0.4662(5) 0.0344(18) Uani 1 1 d . . .
N2 N 0.1651(7) 0.6276(5) 0.5689(4) 0.0348(16) Uani 1 1 d . . .
N3 N -0.3990(8) -0.0009(6) 0.1657(5) 0.0377(19) Uani 1 1 d . . .
N4 N -0.3127(7) 0.1202(5) 0.0438(4) 0.0347(16) Uani 1 1 d . . .
C1 C 0.3554(9) 0.4320(7) 0.4148(6) 0.039(2) Uani 1 1 d . . .
H1A H 0.3652 0.4498 0.3576 0.047 Uiso 1 1 calc R . .
C2 C 0.4175(10) 0.3439(7) 0.4443(7) 0.048(3) Uani 1 1 d . . .
H2A H 0.4680 0.3029 0.4070 0.058 Uiso 1 1 calc R . .
C3 C 0.4049(11) 0.3164(8) 0.5284(7) 0.050(3) Uani 1 1 d . . .
H3A H 0.4485 0.2581 0.5494 0.060 Uiso 1 1 calc R . .
C4 C 0.3262(10) 0.3773(7) 0.5809(7) 0.049(3) Uani 1 1 d . . .
H4A H 0.3131 0.3590 0.6377 0.059 Uiso 1 1 calc R . .
C5 C 0.2665(9) 0.4656(7) 0.5495(6) 0.037(2) Uani 1 1 d . . .
C6 C 0.1979(10) 0.5422(7) 0.6020(6) 0.041(2) Uani 1 1 d . . .
H6A H 0.1781 0.5291 0.6590 0.050 Uiso 1 1 calc R . .
C7 C 0.1111(10) 0.7129(7) 0.6243(6) 0.041(2) Uani 1 1 d . . .
C8 C -0.0175(9) 0.7572(8) 0.5717(6) 0.047(2) Uani 1 1 d . . .
H8A H 0.0168 0.7834 0.5189 0.070 Uiso 1 1 calc R . .
H8B H -0.0530 0.8135 0.6056 0.070 Uiso 1 1 calc R . .
H8C H -0.0978 0.7027 0.5573 0.070 Uiso 1 1 calc R . .
C9 C 0.2426(11) 0.7964(8) 0.6403(7) 0.059(3) Uani 1 1 d . . .
H9A H 0.2707 0.8201 0.5854 0.088 Uiso 1 1 calc R . .
H9B H 0.3262 0.7672 0.6707 0.088 Uiso 1 1 calc R . .
H9C H 0.2143 0.8546 0.6751 0.088 Uiso 1 1 calc R . .
C10 C 0.0617(14) 0.6744(10) 0.7099(7) 0.074(4) Uani 1 1 d . . .
H10A H 0.1455 0.6490 0.7432 0.111 Uiso 1 1 calc R . .
H10B H -0.0172 0.6185 0.6980 0.111 Uiso 1 1 calc R . .
H10C H 0.0256 0.7314 0.7427 0.111 Uiso 1 1 calc R . .
C11 C 0.1124(14) 0.4916(10) 0.1332(7) 0.079(4) Uani 1 1 d . . .
H11A H 0.1801 0.4511 0.1036 0.118 Uiso 1 1 calc R . .
H11B H 0.0586 0.5318 0.0919 0.118 Uiso 1 1 calc R . .
H11C H 0.0423 0.4450 0.1597 0.118 Uiso 1 1 calc R . .
C12 C 0.1156(12) 0.6227(7) 0.2465(6) 0.046(2) Uani 1 1 d . . .
C13 C 0.2164(10) 0.6873(7) 0.3121(6) 0.045(2) Uani 1 1 d . . .
H13A H 0.3181 0.7057 0.2957 0.054 Uiso 1 1 calc R . .
C14 C 0.1565(11) 0.7663(7) 0.3685(5) 0.041(2) Uani 1 1 d . . .
H14A H 0.0497 0.7762 0.3560 0.049 Uiso 1 1 calc R . .
C15 C 0.2545(11) 0.8595(7) 0.4000(6) 0.043(2) Uani 1 1 d . . .
C16 C 0.2659(14) 1.0253(8) 0.4807(8) 0.083(4) Uani 1 1 d . . .
H16A H 0.2011 1.0699 0.5083 0.124 Uiso 1 1 calc R . .
H16B H 0.3133 1.0623 0.4363 0.124 Uiso 1 1 calc R . .
H16C H 0.3414 1.0056 0.5235 0.124 Uiso 1 1 calc R . .
C17 C -0.4272(11) -0.0556(8) 0.2353(6) 0.049(3) Uani 1 1 d . . .
H17A H -0.4937 -0.0309 0.2729 0.059 Uiso 1 1 calc R . .
C18 C -0.3622(12) -0.1469(8) 0.2539(7) 0.062(3) Uani 1 1 d . . .
H18A H -0.3803 -0.1809 0.3045 0.074 Uiso 1 1 calc R . .
C19 C -0.2696(12) -0.1866(9) 0.1958(9) 0.066(3) Uani 1 1 d . . .
H19A H -0.2261 -0.2489 0.2062 0.079 Uiso 1 1 calc R . .
C20 C -0.2421(10) -0.1341(7) 0.1230(7) 0.049(3) Uani 1 1 d . . .
H20A H -0.1812 -0.1608 0.0829 0.059 Uiso 1 1 calc R . .
C21 C -0.3059(9) -0.0407(7) 0.1095(7) 0.043(2) Uani 1 1 d . . .
C22 C -0.2678(9) 0.0285(7) 0.0427(6) 0.040(2) Uani 1 1 d . . .
H22A H -0.2107 0.0064 -0.0011 0.049 Uiso 1 1 calc R . .
C23 C -0.2550(9) 0.2012(7) -0.0135(5) 0.036(2) Uani 1 1 d . . .
C24 C -0.1629(13) 0.1575(9) -0.0815(8) 0.071(3) Uani 1 1 d . . .
H24A H -0.2250 0.1068 -0.1201 0.106 Uiso 1 1 calc R . .
H24B H -0.0812 0.1242 -0.0534 0.106 Uiso 1 1 calc R . .
H24C H -0.1237 0.2137 -0.1146 0.106 Uiso 1 1 calc R . .
C25 C -0.3868(10) 0.2502(8) -0.0582(6) 0.049(2) Uani 1 1 d . . .
H25A H -0.4453 0.1985 -0.0976 0.073 Uiso 1 1 calc R . .
H25B H -0.3505 0.3081 -0.0903 0.073 Uiso 1 1 calc R . .
H25C H -0.4483 0.2752 -0.0150 0.073 Uiso 1 1 calc R . .
C26 C -0.1603(11) 0.2820(8) 0.0479(7) 0.060(3) Uani 1 1 d . . .
H26A H -0.2208 0.3087 0.0909 0.090 Uiso 1 1 calc R . .
H26B H -0.1220 0.3388 0.0153 0.090 Uiso 1 1 calc R . .
H26C H -0.0779 0.2497 0.0765 0.090 Uiso 1 1 calc R . .
C27 C -0.3952(14) 0.5314(8) 0.1276(8) 0.077(4) Uani 1 1 d . . .
H27A H -0.3864 0.5728 0.0777 0.116 Uiso 1 1 calc R . .
H27B H -0.2972 0.5154 0.1505 0.116 Uiso 1 1 calc R . .
H27C H -0.4405 0.5703 0.1717 0.116 Uiso 1 1 calc R . .
C28 C -0.5077(10) 0.3696(8) 0.1680(7) 0.042(2) Uani 1 1 d . . .
C29 C -0.5964(10) 0.2717(7) 0.1355(6) 0.041(2) Uani 1 1 d . . .
H29A H -0.6686 0.2770 0.0845 0.049 Uiso 1 1 calc R . .
C30 C -0.6433(9) 0.1996(7) 0.1985(6) 0.039(2) Uani 1 1 d . . .
H30A H -0.6141 0.2234 0.2597 0.047 Uiso 1 1 calc R . .
C31 C -0.7876(10) 0.1331(8) 0.1827(6) 0.043(2) Uani 1 1 d . . .
C32 C -0.9585(11) 0.0195(9) 0.2472(7) 0.065(3) Uani 1 1 d . . .
H32A H -0.9724 -0.0109 0.3020 0.097 Uiso 1 1 calc R . .
H32B H -0.9556 -0.0356 0.2026 0.097 Uiso 1 1 calc R . .
H32C H -1.0403 0.0608 0.2318 0.097 Uiso 1 1 calc R . .
O1 O -0.0169(8) 0.6224(6) 0.2342(5) 0.063(2) Uani 1 1 d . . .
O2 O 0.1952(8) 0.5606(5) 0.1987(4) 0.0571(19) Uani 1 1 d . . .
O3 O 0.3870(8) 0.8763(5) 0.3945(5) 0.0584(18) Uani 1 1 d . . .
O4 O 0.1787(8) 0.9320(5) 0.4414(5) 0.0584(19) Uani 1 1 d . . .
O5 O -0.4563(8) 0.3926(5) 0.2413(5) 0.0561(18) Uani 1 1 d . . .
O6 O -0.4875(8) 0.4350(5) 0.1021(4) 0.0578(18) Uani 1 1 d . . .
O7 O -0.8686(8) 0.1228(6) 0.1142(5) 0.062(2) Uani 1 1 d . . .
O8 O -0.8202(7) 0.0852(5) 0.2549(4) 0.0527(17) Uani 1 1 d . . .

loop_
_atom_site_aniso_label
_atom_site_aniso_U_11
_atom_site_aniso_U_22
_atom_site_aniso_U_33
_atom_site_aniso_U_23
_atom_site_aniso_U_13
_atom_site_aniso_U_12
Pt1 0.0360(2) 0.0320(2) 0.0319(2) 0.00269(17) 0.00101(17) 0.00202(18)
Pt2 0.0318(2) 0.0355(2) 0.0353(2) 0.00127(18) 0.00558(17) 0.00464(18)
N1 0.036(4) 0.027(4) 0.040(5) -0.002(4) 0.003(4) 0.004(3)
N2 0.028(4) 0.037(4) 0.038(4) 0.000(3) -0.002(3) 0.004(3)
N3 0.032(4) 0.037(5) 0.042(5) -0.006(4) -0.002(4) 0.000(4)
N4 0.028(4) 0.039(4) 0.036(4) -0.001(3) 0.005(3) 0.001(3)
C1 0.037(5) 0.049(6) 0.031(5) 0.003(4) 0.006(4) 0.000(4)
C2 0.038(5) 0.035(5) 0.067(7) -0.011(5) -0.008(5) 0.003(4)
C3 0.046(6) 0.044(6) 0.060(7) 0.006(5) -0.008(5) 0.010(5)
C4 0.051(6) 0.039(6) 0.055(6) 0.010(5) -0.004(5) 0.000(5)
C5 0.035(5) 0.036(5) 0.039(5) 0.008(4) 0.004(4) -0.001(4)
C6 0.040(5) 0.052(6) 0.033(5) 0.005(4) 0.007(4) 0.009(5)
C7 0.047(5) 0.035(5) 0.039(5) -0.008(4) 0.003(4) 0.007(4)
C8 0.028(5) 0.050(6) 0.061(7) -0.003(5) -0.003(4) 0.007(4)
C9 0.047(6) 0.052(6) 0.072(7) -0.031(6) -0.015(5) 0.012(5)
C10 0.097(9) 0.092(9) 0.042(6) 0.016(6) 0.032(6) 0.031(8)
C11 0.102(10) 0.076(9) 0.053(7) -0.016(7) 0.016(7) -0.020(8)
C12 0.052(7) 0.037(6) 0.046(6) 0.016(5) 0.002(5) -0.008(5)
C13 0.041(5) 0.042(6) 0.051(6) 0.010(5) 0.013(5) -0.003(4)
C14 0.051(6) 0.042(6) 0.030(5) 0.004(4) 0.000(4) 0.007(5)
C15 0.051(6) 0.041(6) 0.038(5) 0.013(4) -0.001(5) 0.006(5)
C16 0.111(11) 0.035(6) 0.097(10) -0.016(6) -0.021(8) 0.014(7)
C17 0.054(6) 0.046(6) 0.049(6) 0.008(5) 0.012(5) -0.001(5)
C18 0.069(8) 0.052(7) 0.063(7) 0.025(6) -0.012(6) 0.004(6)
C19 0.050(7) 0.047(7) 0.099(10) 0.022(7) -0.011(7) 0.007(5)
C20 0.031(5) 0.037(5) 0.080(8) -0.002(5) 0.009(5) 0.006(4)
C21 0.028(5) 0.034(5) 0.067(7) -0.002(5) 0.005(5) 0.004(4)
C22 0.029(5) 0.045(6) 0.048(6) -0.005(5) 0.012(4) 0.001(4)
C23 0.033(5) 0.044(5) 0.032(5) 0.010(4) 0.009(4) 0.005(4)
C24 0.075(8) 0.063(7) 0.085(9) 0.019(6) 0.040(7) 0.020(6)
C25 0.042(6) 0.060(6) 0.045(6) 0.016(5) 0.000(5) 0.003(5)
C26 0.052(6) 0.051(6) 0.070(7) 0.017(6) -0.019(5) -0.017(5)
C27 0.096(10) 0.043(7) 0.089(9) 0.012(6) -0.006(8) -0.005(7)
C28 0.035(5) 0.046(6) 0.048(6) 0.000(5) 0.007(5) 0.018(5)
C29 0.045(5) 0.043(5) 0.037(5) -0.002(4) 0.013(4) 0.012(5)
C30 0.028(5) 0.045(5) 0.045(5) -0.010(4) 0.009(4) 0.014(4)
C31 0.035(5) 0.052(6) 0.042(6) -0.008(5) 0.006(5) 0.019(5)
C32 0.046(7) 0.084(9) 0.061(7) -0.009(6) 0.019(6) -0.016(6)
O1 0.055(5) 0.069(5) 0.061(5) 0.002(4) -0.010(4) 0.004(4)
O2 0.068(5) 0.059(5) 0.042(4) -0.009(4) 0.012(4) -0.006(4)
O3 0.049(4) 0.050(4) 0.075(5) 0.006(4) 0.009(4) -0.007(3)
O4 0.063(5) 0.040(4) 0.070(5) -0.004(4) -0.003(4) 0.006(4)
O5 0.066(5) 0.051(4) 0.048(4) -0.005(4) -0.003(4) -0.002(4)
O6 0.075(5) 0.048(4) 0.049(4) 0.006(4) 0.001(4) 0.005(4)
O7 0.050(4) 0.078(5) 0.055(5) 0.004(4) -0.005(4) 0.005(4)
O8 0.045(4) 0.065(5) 0.046(4) 0.003(3) 0.008(3) -0.009(3)

loop_
_atom_type_symbol
_atom_type_description
_atom_type_scat_dispersion_real
_atom_type_scat_dispersion_imag
_atom_type_scat_source
C C 0.0033 0.0016 'International Tables Vol C Tables 4.2.6.8 and 6.1.1.4'
H H 0.0000 0.0000 'International Tables Vol C Tables 4.2.6.8 and 6.1.1.4'
N N 0.0061 0.0033 'International Tables Vol C Tables 4.2.6.8 and 6.1.1.4'
O O 0.0106 0.0060 'International Tables Vol C Tables 4.2.6.8 and 6.1.1.4'
Pt Pt -1.7033 8.3905 'International Tables Vol C Tables 4.2.6.8 and 6.1.1.4'

loop_
_geom_angle_atom_site_label_1
_geom_angle_atom_site_label_2
_geom_angle_atom_site_label_3
_geom_angle
_geom_angle_site_symmetry_1
_geom_angle_site_symmetry_3
_geom_angle_publ_flag
C14 Pt1 C13 41.9(3) . . ?
C14 Pt1 N1 160.7(3) . . ?
C13 Pt1 N1 118.8(3) . . ?
C14 Pt1 N2 122.0(3) . . ?
C13 Pt1 N2 163.9(3) . . ?
N1 Pt1 N2 77.3(3) . . ?
C30 Pt2 C29 41.1(3) . . ?
C30 Pt2 N3 119.1(3) . . ?
C29 Pt2 N3 160.2(3) . . ?
C30 Pt2 N4 163.7(3) . . ?
C29 Pt2 N4 122.8(3) . . ?
N3 Pt2 N4 77.0(3) . . ?
C1 N1 C5 118.7(7) . . ?
C1 N1 Pt1 126.2(6) . . ?
C5 N1 Pt1 114.7(5) . . ?
C6 N2 C7 120.1(7) . . ?
C6 N2 Pt1 114.9(6) . . ?
C7 N2 Pt1 124.9(5) . . ?
C17 N3 C21 117.5(8) . . ?
C17 N3 Pt2 127.7(6) . . ?
C21 N3 Pt2 114.7(6) . . ?
C22 N4 C23 121.8(7) . . ?
C22 N4 Pt2 113.4(6) . . ?
C23 N4 Pt2 124.8(5) . . ?
N1 C1 C2 121.8(8) . . ?
C3 C2 C1 120.1(9) . . ?
C2 C3 C4 118.3(9) . . ?
C5 C4 C3 120.0(9) . . ?
N1 C5 C4 121.0(8) . . ?
N1 C5 C6 114.1(7) . . ?
C4 C5 C6 124.6(8) . . ?
N2 C6 C5 118.9(8) . . ?
N2 C7 C9 105.3(7) . . ?
N2 C7 C8 107.8(7) . . ?
C9 C7 C8 109.3(8) . . ?
N2 C7 C10 112.4(8) . . ?
C9 C7 C10 111.1(9) . . ?
C8 C7 C10 110.7(8) . . ?
O1 C12 O2 122.7(10) . . ?
O1 C12 C13 127.4(10) . . ?
O2 C12 C13 110.0(9) . . ?
C14 C13 C12 120.0(8) . . ?
C14 C13 Pt1 68.7(5) . . ?
C12 C13 Pt1 113.0(6) . . ?
C13 C14 C15 118.2(8) . . ?
C13 C14 Pt1 69.4(5) . . ?
C15 C14 Pt1 112.0(6) . . ?
O3 C15 O4 120.2(9) . . ?
O3 C15 C14 128.1(9) . . ?
O4 C15 C14 111.8(8) . . ?
N3 C17 C18 123.0(10) . . ?
C17 C18 C19 118.6(10) . . ?
C20 C19 C18 119.7(10) . . ?
C19 C20 C21 119.2(9) . . ?
N3 C21 C20 121.9(9) . . ?
N3 C21 C22 113.8(8) . . ?
C20 C21 C22 123.9(9) . . ?
N4 C22 C21 119.7(8) . . ?
N4 C23 C25 108.8(7) . . ?
N4 C23 C24 112.9(7) . . ?
C25 C23 C24 109.4(8) . . ?
N4 C23 C26 104.8(7) . . ?
C25 C23 C26 110.2(8) . . ?
C24 C23 C26 110.7(8) . . ?
O5 C28 O6 122.0(10) . . ?
O5 C28 C29 126.9(9) . . ?
O6 C28 C29 111.1(8) . . ?
C30 C29 C28 117.9(8) . . ?
C30 C29 Pt2 69.2(5) . . ?
C28 C29 Pt2 114.1(6) . . ?
C29 C30 C31 120.9(8) . . ?
C29 C30 Pt2 69.7(4) . . ?
C31 C30 Pt2 113.2(6) . . ?
O7 C31 O8 123.4(9) . . ?
O7 C31 C30 125.8(9) . . ?
O8 C31 C30 110.8(8) . . ?
C12 O2 C11 116.7(8) . . ?
C15 O4 C16 117.0(8) . . ?
C28 O6 C27 114.7(8) . . ?
C31 O8 C32 115.5(8) . . ?

loop_
_geom_bond_atom_site_label_1
_geom_bond_atom_site_label_2
_geom_bond_distance
_geom_bond_site_symmetry_2
_geom_bond_publ_flag
Pt1 C14 2.044(9) . ?
Pt1 C13 2.052(9) . ?
Pt1 N1 2.094(7) . ?
Pt1 N2 2.107(7) . ?
Pt2 C30 2.043(7) . ?
Pt2 C29 2.049(8) . ?
Pt2 N3 2.081(7) . ?
Pt2 N4 2.125(6) . ?
N1 C1 1.335(10) . ?
N1 C5 1.359(10) . ?
N2 C6 1.274(10) . ?
N2 C7 1.490(10) . ?
N3 C17 1.339(11) . ?
N3 C21 1.365(11) . ?
N4 C22 1.270(10) . ?
N4 C23 1.483(10) . ?
C1 C2 1.378(12) . ?
C2 C3 1.370(13) . ?
C3 C4 1.374(12) . ?
C4 C5 1.380(12) . ?
C5 C6 1.450(11) . ?
C7 C9 1.515(13) . ?
C7 C8 1.516(12) . ?
C7 C10 1.518(13) . ?
C11 O2 1.417(12) . ?
C12 O1 1.185(11) . ?
C12 O2 1.346(11) . ?
C12 C13 1.463(13) . ?
C13 C14 1.465(12) . ?
C14 C15 1.453(13) . ?
C15 O3 1.201(11) . ?
C15 O4 1.360(10) . ?
C16 O4 1.441(12) . ?
C17 C18 1.379(13) . ?
C18 C19 1.381(15) . ?
C19 C20 1.365(14) . ?
C20 C21 1.384(12) . ?
C21 C22 1.435(13) . ?
C23 C25 1.512(11) . ?
C23 C24 1.504(12) . ?
C23 C26 1.512(12) . ?
C27 O6 1.440(12) . ?
C28 O5 1.191(11) . ?
C28 O6 1.360(11) . ?
C28 C29 1.463(13) . ?
C29 C30 1.436(12) . ?
C30 C31 1.480(13) . ?
C31 O7 1.221(11) . ?
C31 O8 1.337(11) . ?
C32 O8 1.429(11) . ?
